data_4109749
loop_
_publ_author_name
'Makoto Yamashita'
'Yuta Suzuki'
'Yasutomo Segawa'
'Kyoko Nozaki'

_publ_section_title
;
 Synthesis, Structure of Borylmagnesium, and Its Reaction with
 Benzaldehyde to Form Benzoylborane
;
_journal_name_full 'Journal of the American Chemical Society'
_journal_page_first 9570
_journal_page_last 9571
_journal_paper_doi 10.1021/ja073037t
_journal_volume 129
_journal_year 2007
_chemical_formula_sum 'C38 H60 B Br2 Li Mg N2 O3'
_chemical_formula_weight 794.76
_chemical_name_systematic
; 
 ? 
;
_space_group_IT_number 29
_symmetry_cell_setting orthorhombic
_symmetry_space_group_name_Hall 'P 2c -2ac'
_symmetry_space_group_name_H-M 'P c a 21'
_atom_sites_solution_hydrogens geom
_atom_sites_solution_primary direct
_atom_sites_solution_secondary difmap
_audit_creation_method SHELXL-97
_cell_angle_alpha 90.00
_cell_angle_beta 90.00
_cell_angle_gamma 90.00
_cell_formula_units_Z 8
_cell_length_a 26.5116(15)
_cell_length_b 10.9036(9)
_cell_length_c 28.9821(17)
_cell_measurement_reflns_used 22064
_cell_measurement_temperature 103.1500
_cell_measurement_theta_max 27.4835
_cell_measurement_theta_min 3.0494
_cell_volume 8377.9(10)
_computing_cell_refinement 'RIGAKU CrystalClear'
_computing_data_collection 'RIGAKU CrystalClear'
_computing_data_reduction 'RIGAKU CrystalClear'
_computing_molecular_graphics ORTEP-III
_computing_structure_refinement 'SHELXL-97 (Sheldrick, 1997)'
_computing_structure_solution SIR-97
_diffrn_ambient_temperature 103(2)
_diffrn_detector_area_resol_mean 7.31
_diffrn_measured_fraction_theta_full 0.998
_diffrn_measured_fraction_theta_max 0.998
_diffrn_measurement_device_type 'RIGAKU/MSC Meacury CCD'
_diffrn_measurement_method 'omega scans'
_diffrn_radiation_monochromator graphite
_diffrn_radiation_source 'fine-focus sealed tube'
_diffrn_radiation_type MoK\a
_diffrn_radiation_wavelength 0.71070
_diffrn_reflns_av_R_equivalents 0.0602
_diffrn_reflns_av_sigmaI/netI 0.0490
_diffrn_reflns_limit_h_max 31
_diffrn_reflns_limit_h_min -31
_diffrn_reflns_limit_k_max 12
_diffrn_reflns_limit_k_min -12
_diffrn_reflns_limit_l_max 34
_diffrn_reflns_limit_l_min -34
_diffrn_reflns_number 64043
_diffrn_reflns_theta_full 25.00
_diffrn_reflns_theta_max 25.00
_diffrn_reflns_theta_min 3.05
_exptl_absorpt_coefficient_mu 1.985
_exptl_absorpt_correction_T_max 0.6923
_exptl_absorpt_correction_T_min 0.4082
_exptl_absorpt_correction_type multi-scan
_exptl_absorpt_process_details 'Jacobson, R. (1998) Private communication'
_exptl_crystal_colour Colorless
_exptl_crystal_density_diffrn 1.260
_exptl_crystal_description Platelet
_exptl_crystal_F_000 3328
_exptl_crystal_size_max 0.55
_exptl_crystal_size_mid 0.50
_exptl_crystal_size_min 0.20
_refine_diff_density_max 0.753
_refine_diff_density_min -0.682
_refine_diff_density_rms 0.068
_refine_ls_abs_structure_details 'Flack (1983), 7186 Friedel pairs'
_refine_ls_abs_structure_Flack 0.00(12)
_refine_ls_extinction_method none
_refine_ls_goodness_of_fit_ref 1.143
_refine_ls_hydrogen_treatment constr
_refine_ls_matrix_type full
_refine_ls_number_parameters 933
_refine_ls_number_reflns 14693
_refine_ls_number_restraints 175
_refine_ls_restrained_S_all 1.154
_refine_ls_R_factor_all 0.0566
_refine_ls_R_factor_gt 0.0509
_refine_ls_shift/su_max 0.001
_refine_ls_shift/su_mean 0.000
_refine_ls_structure_factor_coef Fsqd
_refine_ls_weighting_details 'calc w=1/[\s^2^(Fo^2^)+(0.0199P)^2^+15.2325P] where P=(Fo^2^+2Fc^2^)/3'
_refine_ls_weighting_scheme calc
_refine_ls_wR_factor_gt 0.0928
_refine_ls_wR_factor_ref 0.0948
_reflns_number_gt 13703
_reflns_number_total 14693
_reflns_threshold_expression >2sigma(I)
_cod_data_source_file ja073037tsi20070705_014232.cif
_cod_data_source_block 4
_cod_database_code 4109749

loop_
_symmetry_equiv_pos_as_xyz
'x, y, z'
'-x, -y, z+1/2'
'-x+1/2, y, z+1/2'
'x+1/2, -y, z'

loop_
_atom_site_label
_atom_site_type_symbol
_atom_site_fract_x
_atom_site_fract_y
_atom_site_fract_z
_atom_site_U_iso_or_equiv
_atom_site_adp_type
_atom_site_occupancy
_atom_site_symmetry_multiplicity
_atom_site_calc_flag
_atom_site_refinement_flags
_atom_site_disorder_assembly
_atom_site_disorder_group
B1 B 0.4464(2) 0.0489(5) 1.03216(19) 0.0158(12) Uani 1 1 d . . .
N1 N 0.39977(14) 0.0850(4) 1.00963(14) 0.0185(9) Uani 1 1 d . . .
C1 C 0.4048(2) 0.0832(5) 0.96136(17) 0.0287(12) Uani 1 1 d . . .
H1 H 0.3791 0.1017 0.9397 0.034 Uiso 1 1 calc R . .
C2 C 0.45228(19) 0.0509(5) 0.95132(17) 0.0252(12) Uani 1 1 d . . .
H2 H 0.4658 0.0446 0.9211 0.030 Uiso 1 1 calc R . .
N2 N 0.47877(14) 0.0279(4) 0.99184(14) 0.0201(9) Uani 1 1 d . . .
Mg1 Mg 0.46477(6) 0.03349(15) 1.10889(5) 0.0195(4) Uani 1 1 d . . .
Br1 Br 0.452444(18) 0.21902(4) 1.161058(19) 0.02611(11) Uani 1 1 d . . .
Li1 Li 0.4081(3) 0.0625(9) 1.2091(3) 0.032(2) Uani 1 1 d . . .
Br2 Br 0.426756(19) -0.12780(4) 1.16216(2) 0.03254(13) Uani 1 1 d . . .
C3 C 0.35111(17) 0.1085(4) 1.02937(16) 0.0196(11) Uani 1 1 d . . .
C4 C 0.33999(18) 0.2257(5) 1.04696(17) 0.0213(11) Uani 1 1 d . A .
C5 C 0.2914(2) 0.2453(5) 1.06449(18) 0.0300(13) Uani 1 1 d . . .
H3 H 0.2829 0.3235 1.0767 0.036 Uiso 1 1 calc R . .
C6 C 0.2557(2) 0.1534(5) 1.06439(19) 0.0329(14) Uani 1 1 d . . .
H4 H 0.2228 0.1689 1.0760 0.040 Uiso 1 1 calc R . .
C7 C 0.26764(19) 0.0392(5) 1.0475(2) 0.0336(14) Uani 1 1 d . . .
H5 H 0.2426 -0.0232 1.0476 0.040 Uiso 1 1 calc R . .
C8 C 0.31565(19) 0.0124(5) 1.02999(19) 0.0254(12) Uani 1 1 d . . .
C9 C 0.3789(2) 0.3269(4) 1.04590(14) 0.0283(12) Uani 1 1 d D . .
H6 H 0.4116 0.2884 1.0550 0.034 Uiso 0.69(7) 1 calc PR A 1
H7 H 0.4138 0.2939 1.0498 0.034 Uiso 0.31(7) 1 calc PR A 2
C10 C 0.3867(9) 0.3784(18) 0.9967(3) 0.032(2) Uani 0.69(7) 1 d PDU A 1
H124 H 0.4122 0.4435 0.9976 0.048 Uiso 0.69(7) 1 calc PR A 1
H125 H 0.3548 0.4118 0.9852 0.048 Uiso 0.69(7) 1 calc PR A 1
H126 H 0.3981 0.3124 0.9763 0.048 Uiso 0.69(7) 1 calc PR A 1
C11 C 0.3702(9) 0.4341(15) 1.0798(6) 0.036(3) Uani 0.69(7) 1 d PDU A 1
H127 H 0.3974 0.4944 1.0764 0.053 Uiso 0.69(7) 1 calc PR A 1
H128 H 0.3700 0.4028 1.1115 0.053 Uiso 0.69(7) 1 calc PR A 1
H129 H 0.3377 0.4732 1.0731 0.053 Uiso 0.69(7) 1 calc PR A 1
C12 C 0.3282(2) -0.1146(5) 1.0132(2) 0.0339(13) Uani 1 1 d . . .
H14 H 0.3633 -0.1128 1.0006 0.041 Uiso 1 1 calc R . .
C13 C 0.3269(3) -0.2078(5) 1.0528(3) 0.0535(18) Uani 1 1 d . . .
H15 H 0.3511 -0.1832 1.0767 0.080 Uiso 1 1 calc R . .
H16 H 0.3360 -0.2891 1.0410 0.080 Uiso 1 1 calc R . .
H17 H 0.2929 -0.2107 1.0660 0.080 Uiso 1 1 calc R . .
C14 C 0.2925(3) -0.1535(6) 0.9738(2) 0.0504(17) Uani 1 1 d . . .
H18 H 0.2578 -0.1568 0.9853 0.076 Uiso 1 1 calc R . .
H19 H 0.3024 -0.2346 0.9624 0.076 Uiso 1 1 calc R . .
H20 H 0.2946 -0.0938 0.9486 0.076 Uiso 1 1 calc R . .
C15 C 0.52930(18) -0.0197(4) 0.99002(16) 0.0190(11) Uani 1 1 d . . .
C16 C 0.53569(18) -0.1420(5) 0.97602(16) 0.0224(11) Uani 1 1 d . B .
C17 C 0.5849(2) -0.1885(5) 0.97268(17) 0.0257(12) Uani 1 1 d . . .
H21 H 0.5902 -0.2706 0.9629 0.031 Uiso 1 1 calc R . .
C18 C 0.62585(19) -0.1145(5) 0.98373(17) 0.0269(12) Uani 1 1 d . . .
H22 H 0.6591 -0.1463 0.9814 0.032 Uiso 1 1 calc R . .
C19 C 0.61863(19) 0.0028(5) 0.99781(17) 0.0257(12) Uani 1 1 d . . .
H23 H 0.6472 0.0517 1.0050 0.031 Uiso 1 1 calc R . .
C20 C 0.57024(19) 0.0546(5) 1.00214(17) 0.0254(12) Uani 1 1 d . . .
C21 C 0.4908(2) -0.2250(5) 0.96617(15) 0.0330(13) Uani 1 1 d D . .
H24 H 0.4621 -0.1704 0.9571 0.040 Uiso 0.725(17) 1 calc PR B 1
H25 H 0.4587 -0.1776 0.9698 0.040 Uiso 0.275(17) 1 calc PR B 2
C22 C 0.4747(4) -0.2911(10) 1.0111(3) 0.043(2) Uani 0.725(17) 1 d PDU B 1
H130 H 0.4458 -0.3445 1.0048 0.065 Uiso 0.725(17) 1 calc PR B 1
H131 H 0.4653 -0.2301 1.0344 0.065 Uiso 0.725(17) 1 calc PR B 1
H132 H 0.5029 -0.3406 1.0227 0.065 Uiso 0.725(17) 1 calc PR B 1
C23 C 0.4979(3) -0.3183(10) 0.9266(3) 0.040(2) Uani 0.725(17) 1 d PDU B 1
H133 H 0.4672 -0.3672 0.9230 0.059 Uiso 0.725(17) 1 calc PR B 1
H134 H 0.5264 -0.3725 0.9338 0.059 Uiso 0.725(17) 1 calc PR B 1
H135 H 0.5048 -0.2743 0.8978 0.059 Uiso 0.725(17) 1 calc PR B 1
C24 C 0.5622(2) 0.1841(5) 1.02014(19) 0.0303(12) Uani 1 1 d . . .
H32 H 0.5323 0.1819 1.0412 0.036 Uiso 1 1 calc R . .
C25 C 0.5499(3) 0.2716(6) 0.9814(2) 0.0474(17) Uani 1 1 d . . .
H33 H 0.5789 0.2780 0.9606 0.071 Uiso 1 1 calc R . .
H34 H 0.5421 0.3526 0.9942 0.071 Uiso 1 1 calc R . .
H35 H 0.5206 0.2410 0.9642 0.071 Uiso 1 1 calc R . .
C26 C 0.6070(2) 0.2311(6) 1.0484(2) 0.0414(15) Uani 1 1 d . . .
H36 H 0.6368 0.2373 1.0286 0.062 Uiso 1 1 calc R . .
H37 H 0.6140 0.1739 1.0738 0.062 Uiso 1 1 calc R . .
H38 H 0.5990 0.3121 1.0611 0.062 Uiso 1 1 calc R . .
O1 O 0.53965(13) -0.0057(3) 1.12225(12) 0.0277(8) Uani 1 1 d . . .
C27 C 0.56096(19) -0.1212(5) 1.10683(18) 0.0265(12) Uani 1 1 d . . .
H39 H 0.5567 -0.1314 1.0731 0.032 Uiso 1 1 calc R . .
H40 H 0.5448 -0.1912 1.1228 0.032 Uiso 1 1 calc R . .
C28 C 0.6163(2) -0.1120(5) 1.11949(19) 0.0343(14) Uani 1 1 d . . .
H41 H 0.6357 -0.0705 1.0948 0.041 Uiso 1 1 calc R . .
H42 H 0.6310 -0.1942 1.1250 0.041 Uiso 1 1 calc R . .
C29 C 0.6161(2) -0.0361(6) 1.1635(3) 0.0509(17) Uani 1 1 d . . .
H43 H 0.6188 -0.0898 1.1910 0.061 Uiso 1 1 calc R . .
H44 H 0.6447 0.0223 1.1637 0.061 Uiso 1 1 calc R . .
C30 C 0.5666(2) 0.0315(6) 1.1636(2) 0.0437(15) Uani 1 1 d . . .
H45 H 0.5469 0.0103 1.1915 0.052 Uiso 1 1 calc R . .
H46 H 0.5724 0.1212 1.1634 0.052 Uiso 1 1 calc R . .
O2 O 0.42953(15) 0.0417(4) 1.27185(13) 0.0399(10) Uani 1 1 d . . .
C31 C 0.4572(3) -0.0612(7) 1.2887(2) 0.0563(15) Uani 1 1 d U . .
H47 H 0.4925 -0.0588 1.2774 0.068 Uiso 1 1 calc R . .
H48 H 0.4415 -0.1388 1.2783 0.068 Uiso 1 1 calc R . .
C32 C 0.4560(3) -0.0522(7) 1.3403(2) 0.0594(13) Uani 1 1 d U . .
H49 H 0.4878 -0.0170 1.3523 0.071 Uiso 1 1 calc R . .
H50 H 0.4507 -0.1339 1.3544 0.071 Uiso 1 1 calc R . .
C33 C 0.4113(3) 0.0329(7) 1.3503(2) 0.0548(13) Uani 1 1 d U . .
H51 H 0.3794 -0.0139 1.3526 0.066 Uiso 1 1 calc R . .
H52 H 0.4166 0.0794 1.3792 0.066 Uiso 1 1 calc R . .
C34 C 0.4109(3) 0.1143(6) 1.3103(2) 0.0464(14) Uani 1 1 d U . .
H53 H 0.3762 0.1437 1.3040 0.056 Uiso 1 1 calc R . .
H54 H 0.4329 0.1861 1.3157 0.056 Uiso 1 1 calc R . .
O3 O 0.33614(14) 0.0769(3) 1.21148(12) 0.0323(9) Uani 1 1 d . . .
C35 C 0.3109(2) -0.0166(6) 1.2383(2) 0.0425(16) Uani 1 1 d . . .
H55 H 0.3120 0.0036 1.2716 0.051 Uiso 1 1 calc R . .
H56 H 0.3269 -0.0976 1.2335 0.051 Uiso 1 1 calc R . .
C36 C 0.2570(2) -0.0174(6) 1.2210(2) 0.0422(16) Uani 1 1 d . . .
H57 H 0.2366 0.0474 1.2360 0.051 Uiso 1 1 calc R . .
H58 H 0.2408 -0.0981 1.2261 0.051 Uiso 1 1 calc R . .
C37 C 0.2645(2) 0.0084(6) 1.1699(2) 0.0482(17) Uani 1 1 d . . .
H59 H 0.2734 -0.0673 1.1530 0.058 Uiso 1 1 calc R . .
H60 H 0.2337 0.0443 1.1561 0.058 Uiso 1 1 calc R . .
C38 C 0.30713(19) 0.0983(5) 1.16933(18) 0.0361(14) Uani 1 1 d . . .
H61 H 0.3286 0.0853 1.1418 0.043 Uiso 1 1 calc R . .
H62 H 0.2941 0.1833 1.1687 0.043 Uiso 1 1 calc R . .
B2 B 0.1896(2) 0.5413(5) 1.32495(19) 0.0192(12) Uani 1 1 d . . .
N3 N 0.14167(14) 0.5750(4) 1.34617(13) 0.0186(9) Uani 1 1 d . . .
C39 C 0.14479(19) 0.5699(5) 1.39435(17) 0.0271(12) Uani 1 1 d . . .
H63 H 0.1180 0.5870 1.4151 0.033 Uiso 1 1 calc R . .
C40 C 0.19174(19) 0.5372(5) 1.40649(17) 0.0227(11) Uani 1 1 d . . .
H64 H 0.2037 0.5279 1.4372 0.027 Uiso 1 1 calc R . .
N4 N 0.22025(14) 0.5189(4) 1.36612(14) 0.0197(9) Uani 1 1 d . . .
Mg2 Mg 0.20794(6) 0.52432(16) 1.24753(6) 0.0219(4) Uani 1 1 d . . .
Br3 Br 0.19153(2) 0.32893(5) 1.200460(18) 0.03271(13) Uani 1 1 d . . .
Li2 Li 0.1514(3) 0.4800(9) 1.1443(3) 0.033(2) Uani 1 1 d . . .
Br4 Br 0.17566(2) 0.67593(5) 1.187021(17) 0.03079(12) Uani 1 1 d . . .
C41 C 0.09470(17) 0.6015(4) 1.32402(15) 0.0178(10) Uani 1 1 d . . .
C42 C 0.05847(19) 0.5096(4) 1.32162(18) 0.0226(11) Uani 1 1 d . . .
C43 C 0.01275(19) 0.5376(5) 1.29984(18) 0.0271(12) Uani 1 1 d . . .
H65 H -0.0130 0.4771 1.2984 0.033 Uiso 1 1 calc R . .
C44 C 0.00441(19) 0.6503(5) 1.28057(17) 0.0255(12) Uani 1 1 d . . .
H66 H -0.0265 0.6665 1.2652 0.031 Uiso 1 1 calc R . .
C45 C 0.04081(18) 0.7406(5) 1.28338(17) 0.0235(11) Uani 1 1 d . . .
H67 H 0.0346 0.8186 1.2699 0.028 Uiso 1 1 calc R . .
C46 C 0.08667(17) 0.7191(5) 1.30580(16) 0.0197(10) Uani 1 1 d . . .
C47 C 0.0668(2) 0.3822(5) 1.3419(2) 0.0318(13) Uani 1 1 d . . .
H68 H 0.1002 0.3829 1.3580 0.038 Uiso 1 1 calc R . .
C48 C 0.0691(3) 0.2843(5) 1.3045(2) 0.0485(17) Uani 1 1 d . . .
H69 H 0.0372 0.2831 1.2875 0.073 Uiso 1 1 calc R . .
H70 H 0.0748 0.2040 1.3188 0.073 Uiso 1 1 calc R . .
H71 H 0.0968 0.3028 1.2833 0.073 Uiso 1 1 calc R . .
C49 C 0.0265(3) 0.3496(6) 1.3777(2) 0.0490(17) Uani 1 1 d . . .
H72 H 0.0261 0.4122 1.4020 0.074 Uiso 1 1 calc R . .
H73 H 0.0343 0.2696 1.3913 0.074 Uiso 1 1 calc R . .
H74 H -0.0066 0.3463 1.3627 0.074 Uiso 1 1 calc R . .
C50 C 0.12554(18) 0.8207(5) 1.31179(17) 0.0237(11) Uani 1 1 d . . .
H75 H 0.1597 0.7819 1.3102 0.028 Uiso 1 1 calc R . .
C51 C 0.1233(2) 0.9190(5) 1.27451(19) 0.0329(13) Uani 1 1 d . . .
H76 H 0.1251 0.8801 1.2441 0.049 Uiso 1 1 calc R . .
H77 H 0.1518 0.9754 1.2782 0.049 Uiso 1 1 calc R . .
H78 H 0.0916 0.9646 1.2772 0.049 Uiso 1 1 calc R . .
C52 C 0.1205(2) 0.8793(5) 1.35945(19) 0.0420(16) Uani 1 1 d . . .
H79 H 0.0864 0.9127 1.3631 0.063 Uiso 1 1 calc R . .
H80 H 0.1452 0.9455 1.3626 0.063 Uiso 1 1 calc R . .
H81 H 0.1265 0.8172 1.3833 0.063 Uiso 1 1 calc R . .
C53 C 0.27190(18) 0.4828(5) 1.36972(17) 0.0221(11) Uani 1 1 d . . .
C54 C 0.30855(19) 0.5730(5) 1.37157(18) 0.0293(12) Uani 1 1 d . C .
C55 C 0.3592(2) 0.5346(6) 1.3729(2) 0.0423(16) Uani 1 1 d . . .
H82 H 0.3853 0.5942 1.3726 0.051 Uiso 1 1 calc R . .
C56 C 0.3716(2) 0.4108(7) 1.37463(19) 0.0408(16) Uani 1 1 d . . .
H83 H 0.4059 0.3861 1.3754 0.049 Uiso 1 1 calc R . .
C57 C 0.3338(2) 0.3242(5) 1.37524(18) 0.0337(13) Uani 1 1 d . . .
H84 H 0.3425 0.2398 1.3772 0.040 Uiso 1 1 calc R . .
C58 C 0.28341(19) 0.3577(5) 1.37312(17) 0.0242(11) Uani 1 1 d . . .
C59 C 0.2946(2) 0.7095(5) 1.37191(16) 0.0409(15) Uani 1 1 d D . .
H85 H 0.2573 0.7158 1.3760 0.049 Uiso 0.52(4) 1 calc PR C 1
H86 H 0.2600 0.7136 1.3855 0.049 Uiso 0.48(4) 1 calc PR C 2
C60 C 0.3197(8) 0.7949(18) 1.4077(6) 0.033(3) Uani 0.52(4) 1 d PDU C 1
H136 H 0.3072 0.8787 1.4036 0.050 Uiso 0.52(4) 1 calc PR C 1
H137 H 0.3564 0.7938 1.4033 0.050 Uiso 0.52(4) 1 calc PR C 1
H138 H 0.3116 0.7664 1.4389 0.050 Uiso 0.52(4) 1 calc PR C 1
C61 C 0.3075(10) 0.7550(18) 1.3227(3) 0.038(3) Uani 0.52(4) 1 d PDU C 1
H139 H 0.2996 0.8425 1.3202 0.057 Uiso 0.52(4) 1 calc PR C 1
H140 H 0.2876 0.7090 1.3001 0.057 Uiso 0.52(4) 1 calc PR C 1
H141 H 0.3435 0.7423 1.3167 0.057 Uiso 0.52(4) 1 calc PR C 1
C62 C 0.2420(2) 0.2596(5) 1.3737(2) 0.0348(13) Uani 1 1 d . . .
H93 H 0.2089 0.3033 1.3713 0.042 Uiso 1 1 calc R . .
C63 C 0.2413(3) 0.1883(6) 1.4183(2) 0.0590(19) Uani 1 1 d . . .
H94 H 0.2719 0.1380 1.4204 0.088 Uiso 1 1 calc R . .
H95 H 0.2115 0.1350 1.4190 0.088 Uiso 1 1 calc R . .
H96 H 0.2401 0.2454 1.4444 0.088 Uiso 1 1 calc R . .
C64 C 0.2458(3) 0.1742(7) 1.3324(3) 0.078(3) Uani 1 1 d . . .
H97 H 0.2442 0.2223 1.3039 0.117 Uiso 1 1 calc R . .
H98 H 0.2178 0.1155 1.3331 0.117 Uiso 1 1 calc R . .
H99 H 0.2779 0.1297 1.3336 0.117 Uiso 1 1 calc R . .
O4 O 0.28392(12) 0.5319(3) 1.23346(12) 0.0264(8) Uani 1 1 d . . .
C65 C 0.3172(2) 0.4376(6) 1.2504(2) 0.0378(14) Uani 1 1 d . . .
H100 H 0.3051 0.3558 1.2404 0.045 Uiso 1 1 calc R . .
H101 H 0.3183 0.4392 1.2845 0.045 Uiso 1 1 calc R . .
C66 C 0.3684(2) 0.4623(7) 1.2310(2) 0.058(2) Uani 1 1 d . . .
H102 H 0.3935 0.4716 1.2560 0.069 Uiso 1 1 calc R . .
H103 H 0.3792 0.3944 1.2105 0.069 Uiso 1 1 calc R . .
C67 C 0.3634(2) 0.5790(6) 1.2043(3) 0.0539(18) Uani 1 1 d . . .
H104 H 0.3833 0.5753 1.1754 0.065 Uiso 1 1 calc R . .
H105 H 0.3751 0.6499 1.2228 0.065 Uiso 1 1 calc R . .
C68 C 0.3079(2) 0.5890(7) 1.1940(2) 0.0515(17) Uani 1 1 d . . .
H106 H 0.2975 0.6759 1.1910 0.062 Uiso 1 1 calc R . .
H107 H 0.2993 0.5451 1.1651 0.062 Uiso 1 1 calc R . .
O5 O 0.17381(14) 0.4825(3) 1.08163(12) 0.0318(9) Uani 1 1 d . . .
C69 C 0.2146(2) 0.5605(5) 1.06783(18) 0.0313(12) Uani 1 1 d U . .
H108 H 0.2457 0.5397 1.0851 0.038 Uiso 1 1 calc R . .
H109 H 0.2062 0.6476 1.0737 0.038 Uiso 1 1 calc R . .
C70 C 0.2221(3) 0.5384(6) 1.0164(2) 0.0454(13) Uani 1 1 d U . .
H110 H 0.2213 0.6169 0.9993 0.055 Uiso 1 1 calc R . .
H111 H 0.2549 0.4979 1.0106 0.055 Uiso 1 1 calc R . .
C71 C 0.1809(3) 0.4600(7) 1.0023(2) 0.0614(15) Uani 1 1 d U . .
H112 H 0.1568 0.5069 0.9831 0.074 Uiso 1 1 calc R . .
H113 H 0.1939 0.3907 0.9837 0.074 Uiso 1 1 calc R . .
C72 C 0.1557(3) 0.4142(6) 1.0426(2) 0.0483(15) Uani 1 1 d U . .
H114 H 0.1631 0.3258 1.0467 0.058 Uiso 1 1 calc R . .
H115 H 0.1188 0.4245 1.0394 0.058 Uiso 1 1 calc R . .
O6 O 0.08042(14) 0.4552(5) 1.14537(13) 0.0475(12) Uani 1 1 d . . .
C73 C 0.0429(2) 0.4987(7) 1.1166(3) 0.0531(14) Uani 1 1 d U . .
H116 H 0.0490 0.4707 1.0846 0.064 Uiso 1 1 calc R . .
H117 H 0.0427 0.5895 1.1168 0.064 Uiso 1 1 calc R . .
C74 C -0.0071(2) 0.4505(6) 1.1335(2) 0.0457(12) Uani 1 1 d U . .
H118 H -0.0344 0.5113 1.1288 0.055 Uiso 1 1 calc R . .
H119 H -0.0162 0.3729 1.1179 0.055 Uiso 1 1 calc R . .
C75 C 0.0030(2) 0.4303(7) 1.1840(2) 0.0512(12) Uani 1 1 d U . .
H120 H -0.0146 0.4931 1.2027 0.061 Uiso 1 1 calc R . .
H121 H -0.0090 0.3482 1.1936 0.061 Uiso 1 1 calc R . .
C76 C 0.0566(2) 0.4397(8) 1.1903(3) 0.0674(15) Uani 1 1 d U . .
H122 H 0.0696 0.3646 1.2054 0.081 Uiso 1 1 calc R . .
H123 H 0.0646 0.5107 1.2103 0.081 Uiso 1 1 calc R . .
C77 C 0.365(2) 0.420(4) 1.0845(13) 0.035(3) Uani 0.31(7) 1 d PDU A 2
H142 H 0.3901 0.4867 1.0845 0.052 Uiso 0.31(7) 1 calc PR A 2
H143 H 0.3662 0.3781 1.1145 0.052 Uiso 0.31(7) 1 calc PR A 2
H144 H 0.3317 0.4530 1.0790 0.052 Uiso 0.31(7) 1 calc PR A 2
C78 C 0.3734(19) 0.398(3) 1.0000(8) 0.032(3) Uani 0.31(7) 1 d PDU A 2
H145 H 0.3985 0.4644 0.9989 0.048 Uiso 0.31(7) 1 calc PR A 2
H146 H 0.3394 0.4336 0.9981 0.048 Uiso 0.31(7) 1 calc PR A 2
H147 H 0.3788 0.3425 0.9740 0.048 Uiso 0.31(7) 1 calc PR A 2
C79 C 0.4914(11) -0.3338(19) 1.0005(8) 0.045(3) Uani 0.275(17) 1 d PDU B 2
H148 H 0.4626 -0.3876 0.9943 0.067 Uiso 0.275(17) 1 calc PR B 2
H149 H 0.4892 -0.3024 1.0321 0.067 Uiso 0.275(17) 1 calc PR B 2
H150 H 0.5228 -0.3801 0.9968 0.067 Uiso 0.275(17) 1 calc PR B 2
C80 C 0.4970(10) -0.266(3) 0.9153(4) 0.038(3) Uani 0.275(17) 1 d PDU B 2
H151 H 0.4690 -0.3197 0.9067 0.056 Uiso 0.275(17) 1 calc PR B 2
H152 H 0.5289 -0.3102 0.9117 0.056 Uiso 0.275(17) 1 calc PR B 2
H153 H 0.4971 -0.1935 0.8952 0.056 Uiso 0.275(17) 1 calc PR B 2
C81 C 0.2906(11) 0.7732(17) 1.3243(4) 0.038(3) Uani 0.48(4) 1 d PDU C 2
H154 H 0.2816 0.8596 1.3287 0.056 Uiso 0.48(4) 1 calc PR C 2
H155 H 0.2646 0.7325 1.3058 0.056 Uiso 0.48(4) 1 calc PR C 2
H156 H 0.3231 0.7677 1.3083 0.056 Uiso 0.48(4) 1 calc PR C 2
C82 C 0.3294(8) 0.775(2) 1.4070(7) 0.033(3) Uani 0.48(4) 1 d PDU C 2
H157 H 0.3212 0.8626 1.4078 0.050 Uiso 0.48(4) 1 calc PR C 2
H158 H 0.3647 0.7644 1.3977 0.050 Uiso 0.48(4) 1 calc PR C 2
H159 H 0.3244 0.7395 1.4377 0.050 Uiso 0.48(4) 1 calc PR C 2

loop_
_atom_site_aniso_label
_atom_site_aniso_U_11
_atom_site_aniso_U_22
_atom_site_aniso_U_33
_atom_site_aniso_U_23
_atom_site_aniso_U_13
_atom_site_aniso_U_12
B1 0.014(3) 0.013(3) 0.020(3) -0.003(2) -0.002(2) -0.001(2)
N1 0.012(2) 0.023(2) 0.021(2) 0.0020(17) 0.0013(16) 0.0027(17)
C1 0.028(3) 0.042(3) 0.016(3) 0.001(2) -0.005(2) 0.005(3)
C2 0.030(3) 0.030(3) 0.015(2) -0.001(2) 0.005(2) 0.003(2)
N2 0.016(2) 0.026(2) 0.018(2) 0.0002(17) 0.0002(17) 0.0034(17)
Mg1 0.0201(9) 0.0232(9) 0.0152(8) -0.0013(7) 0.0004(7) 0.0017(7)
Br1 0.0297(3) 0.0245(2) 0.0242(2) -0.0042(2) 0.0003(2) 0.0009(2)
Li1 0.028(5) 0.047(6) 0.019(4) 0.013(4) 0.005(4) 0.006(4)
Br2 0.0425(3) 0.0249(3) 0.0301(3) 0.0036(3) 0.0086(3) -0.0006(2)
C3 0.016(3) 0.021(3) 0.021(3) 0.008(2) -0.003(2) -0.001(2)
C4 0.019(3) 0.021(3) 0.024(3) 0.003(2) -0.002(2) 0.007(2)
C5 0.032(3) 0.028(3) 0.030(3) 0.001(2) -0.001(2) 0.010(2)
C6 0.015(3) 0.048(4) 0.036(3) 0.002(3) 0.007(2) 0.007(3)
C7 0.018(3) 0.040(4) 0.043(3) 0.010(3) -0.002(2) -0.011(2)
C8 0.021(3) 0.028(3) 0.027(3) 0.004(2) -0.002(2) -0.003(2)
C9 0.027(3) 0.024(3) 0.034(3) -0.003(2) -0.011(2) 0.000(2)
C10 0.033(4) 0.029(4) 0.034(3) 0.009(3) 0.003(3) -0.003(3)
C11 0.038(4) 0.029(4) 0.040(4) 0.000(3) -0.008(3) 0.000(3)
C12 0.030(3) 0.024(3) 0.047(4) -0.006(3) 0.004(3) -0.006(2)
C13 0.067(5) 0.027(4) 0.067(5) 0.003(3) -0.015(4) -0.002(3)
C14 0.068(5) 0.042(4) 0.041(4) -0.008(3) -0.009(3) -0.009(3)
C15 0.019(3) 0.022(3) 0.016(2) 0.002(2) 0.001(2) 0.002(2)
C16 0.021(3) 0.033(3) 0.013(2) 0.000(2) 0.002(2) 0.000(2)
C17 0.029(3) 0.026(3) 0.022(3) -0.002(2) 0.000(2) 0.003(2)
C18 0.020(3) 0.042(4) 0.019(3) 0.000(2) 0.002(2) 0.010(2)
C19 0.017(3) 0.034(3) 0.026(3) 0.001(2) 0.000(2) -0.006(2)
C20 0.026(3) 0.032(3) 0.018(3) 0.003(2) 0.003(2) -0.005(2)
C21 0.033(3) 0.036(3) 0.030(3) -0.012(3) -0.003(2) 0.001(3)
C22 0.042(4) 0.038(4) 0.049(4) -0.002(3) 0.002(3) -0.006(3)
C23 0.035(3) 0.041(4) 0.042(3) -0.012(3) -0.004(3) -0.002(3)
C24 0.024(3) 0.029(3) 0.037(3) 0.005(2) 0.005(2) -0.002(2)
C25 0.056(4) 0.030(4) 0.056(4) 0.010(3) 0.001(3) 0.000(3)
C26 0.039(4) 0.034(3) 0.051(4) -0.009(3) -0.006(3) -0.009(3)
O1 0.0212(19) 0.040(2) 0.022(2) -0.0086(16) -0.0035(15) 0.0057(16)
C27 0.038(3) 0.020(3) 0.022(3) -0.006(2) 0.002(2) 0.012(2)
C28 0.031(3) 0.038(4) 0.034(3) -0.004(3) -0.005(2) 0.020(3)
C29 0.032(3) 0.067(4) 0.053(4) -0.030(4) -0.016(3) 0.025(3)
C30 0.032(3) 0.070(4) 0.030(3) -0.022(3) -0.018(3) 0.017(3)
O2 0.043(3) 0.053(3) 0.024(2) 0.0024(18) 0.0020(18) 0.019(2)
C31 0.068(3) 0.069(3) 0.031(3) 0.012(3) -0.003(3) 0.029(3)
C32 0.073(3) 0.075(3) 0.030(2) 0.009(2) -0.002(2) 0.027(2)
C33 0.069(3) 0.068(3) 0.027(2) 0.003(2) 0.003(2) 0.019(2)
C34 0.057(3) 0.060(3) 0.023(2) -0.003(2) 0.004(2) 0.011(3)
O3 0.030(2) 0.042(2) 0.025(2) 0.0074(17) 0.0023(16) -0.0001(17)
C35 0.042(4) 0.048(4) 0.037(4) 0.017(3) 0.009(3) -0.004(3)
C36 0.040(4) 0.051(4) 0.035(3) -0.002(3) 0.010(3) -0.016(3)
C37 0.043(4) 0.065(4) 0.037(4) 0.000(3) 0.003(3) -0.018(3)
C38 0.027(3) 0.058(4) 0.023(3) 0.008(3) 0.005(2) 0.001(3)
B2 0.023(3) 0.016(3) 0.018(3) -0.003(2) 0.001(2) 0.002(2)
N3 0.018(2) 0.024(2) 0.015(2) 0.0000(17) -0.0028(16) 0.0059(17)
C39 0.022(3) 0.041(3) 0.019(3) 0.004(2) 0.002(2) 0.002(2)
C40 0.026(3) 0.028(3) 0.014(2) -0.001(2) -0.003(2) 0.000(2)
N4 0.016(2) 0.026(2) 0.017(2) -0.0007(17) -0.0020(17) 0.0029(17)
Mg2 0.0187(9) 0.0292(10) 0.0178(8) -0.0023(7) -0.0019(7) 0.0011(7)
Br3 0.0350(3) 0.0315(3) 0.0316(3) -0.0089(2) -0.0048(2) -0.0011(2)
Li2 0.020(5) 0.056(6) 0.023(5) -0.012(4) -0.001(4) -0.004(4)
Br4 0.0370(3) 0.0333(3) 0.0220(3) -0.0014(2) -0.0044(2) 0.0078(2)
C41 0.018(3) 0.021(3) 0.014(2) -0.0016(19) 0.0005(19) 0.004(2)
C42 0.025(3) 0.022(3) 0.021(3) -0.001(2) -0.002(2) 0.001(2)
C43 0.025(3) 0.030(3) 0.027(3) -0.006(2) -0.004(2) -0.001(2)
C44 0.020(3) 0.031(3) 0.025(3) -0.004(2) -0.008(2) 0.005(2)
C45 0.025(3) 0.023(3) 0.022(3) 0.002(2) -0.001(2) 0.006(2)
C46 0.015(2) 0.025(3) 0.018(2) -0.006(2) 0.006(2) 0.000(2)
C47 0.032(3) 0.024(3) 0.039(3) 0.006(2) -0.008(3) -0.003(2)
C48 0.062(5) 0.026(3) 0.057(4) 0.004(3) 0.012(4) 0.010(3)
C49 0.073(5) 0.031(4) 0.043(4) 0.007(3) 0.009(3) -0.004(3)
C50 0.020(3) 0.025(3) 0.027(3) -0.001(2) 0.000(2) 0.004(2)
C51 0.041(3) 0.029(3) 0.030(3) 0.004(2) 0.004(3) -0.002(3)
C52 0.061(4) 0.036(4) 0.030(3) -0.005(3) -0.008(3) -0.018(3)
C53 0.017(3) 0.033(3) 0.016(2) 0.004(2) -0.001(2) -0.001(2)
C54 0.021(3) 0.041(3) 0.025(3) 0.008(2) -0.006(2) -0.003(2)
C55 0.028(3) 0.064(5) 0.035(3) 0.013(3) -0.007(3) -0.010(3)
C56 0.020(3) 0.074(5) 0.028(3) 0.000(3) -0.002(2) 0.010(3)
C57 0.037(3) 0.038(3) 0.027(3) -0.005(3) -0.002(2) 0.011(3)
C58 0.025(3) 0.030(3) 0.018(3) -0.001(2) -0.003(2) 0.008(2)
C59 0.029(3) 0.049(4) 0.044(4) 0.005(3) -0.002(3) -0.018(3)
C60 0.035(4) 0.033(4) 0.033(3) -0.001(3) 0.002(3) 0.003(3)
C61 0.038(5) 0.037(4) 0.037(3) 0.003(3) 0.000(3) 0.002(3)
C62 0.035(3) 0.027(3) 0.042(3) -0.004(3) -0.007(3) 0.001(2)
C63 0.053(5) 0.067(5) 0.057(5) 0.012(4) -0.004(4) -0.019(4)
C64 0.110(7) 0.067(5) 0.057(5) -0.030(4) 0.014(5) -0.048(5)
O4 0.0185(19) 0.038(2) 0.0228(19) 0.0002(16) 0.0016(15) 0.0030(16)
C65 0.027(3) 0.049(4) 0.038(3) 0.007(3) 0.001(3) 0.005(3)
C66 0.033(4) 0.086(6) 0.054(4) 0.011(4) 0.013(3) 0.018(4)
C67 0.022(3) 0.060(4) 0.080(5) 0.017(4) 0.013(3) 0.002(3)
C68 0.034(3) 0.073(5) 0.047(4) 0.019(4) 0.016(3) 0.008(3)
O5 0.034(2) 0.043(2) 0.0185(19) -0.0052(16) 0.0030(16) -0.0033(18)
C69 0.033(3) 0.040(3) 0.021(3) -0.002(2) 0.001(2) 0.003(2)
C70 0.050(3) 0.058(3) 0.028(3) 0.000(2) 0.007(2) -0.007(3)
C71 0.077(3) 0.070(3) 0.037(3) -0.014(3) 0.004(3) -0.022(3)
C72 0.052(3) 0.061(4) 0.033(3) -0.021(3) -0.002(3) -0.014(3)
O6 0.017(2) 0.100(4) 0.026(2) -0.006(2) -0.0012(16) 0.000(2)
C73 0.035(3) 0.067(3) 0.058(3) 0.015(3) 0.001(3) 0.006(3)
C74 0.026(2) 0.060(3) 0.050(3) -0.006(2) 0.000(2) 0.001(2)
C75 0.029(2) 0.076(3) 0.050(3) -0.013(3) 0.005(2) -0.007(2)
C76 0.039(3) 0.105(4) 0.058(3) -0.010(3) 0.007(3) -0.007(3)
C77 0.037(4) 0.029(4) 0.040(4) 0.000(3) -0.007(3) -0.001(3)
C78 0.033(5) 0.029(4) 0.033(3) 0.007(3) 0.004(3) -0.002(3)
C79 0.043(4) 0.042(4) 0.050(4) -0.001(3) 0.000(3) -0.006(3)
C80 0.035(4) 0.039(4) 0.039(4) -0.009(3) -0.005(3) -0.001(4)
C81 0.038(5) 0.038(4) 0.037(3) 0.004(3) 0.002(3) 0.002(4)
C82 0.035(4) 0.032(4) 0.032(3) -0.002(3) 0.002(3) 0.002(3)

loop_
_atom_type_symbol
_atom_type_description
_atom_type_scat_dispersion_real
_atom_type_scat_dispersion_imag
_atom_type_scat_source
C C 0.0033 0.0016 'International Tables Vol C Tables 4.2.6.8 and 6.1.1.4'
H H 0.0000 0.0000 'International Tables Vol C Tables 4.2.6.8 and 6.1.1.4'
B B 0.0013 0.0007 'International Tables Vol C Tables 4.2.6.8 and 6.1.1.4'
Br Br -0.2901 2.4595 'International Tables Vol C Tables 4.2.6.8 and 6.1.1.4'
Li Li -0.0003 0.0001 'International Tables Vol C Tables 4.2.6.8 and 6.1.1.4'
Mg Mg 0.0486 0.0363 'International Tables Vol C Tables 4.2.6.8 and 6.1.1.4'
N N 0.0061 0.0033 'International Tables Vol C Tables 4.2.6.8 and 6.1.1.4'
O O 0.0106 0.0060 'International Tables Vol C Tables 4.2.6.8 and 6.1.1.4'

loop_
_geom_angle_atom_site_label_1
_geom_angle_atom_site_label_2
_geom_angle_atom_site_label_3
_geom_angle
N1 B1 N2 100.5(4)
N1 B1 Mg1 129.7(4)
N2 B1 Mg1 129.8(3)
C1 N1 C3 119.0(4)
C1 N1 B1 111.3(4)
C3 N1 B1 129.4(4)
C2 C1 N1 108.0(4)
C1 C2 N2 109.8(4)
C2 N2 C15 120.3(4)
C2 N2 B1 110.4(4)
C15 N2 B1 129.0(4)
O1 Mg1 B1 113.72(18)
O1 Mg1 Br1 100.14(11)
B1 Mg1 Br1 119.52(15)
O1 Mg1 Br2 97.11(12)
B1 Mg1 Br2 123.83(15)
Br1 Mg1 Br2 97.92(6)
O1 Mg1 Li1 107.06(19)
B1 Mg1 Li1 139.2(2)
Br1 Mg1 Li1 48.70(17)
Br2 Mg1 Li1 49.44(17)
Li1 Br1 Mg1 81.3(2)
O3 Li1 O2 105.7(4)
O3 Li1 Br1 115.6(4)
O2 Li1 Br1 118.0(5)
O3 Li1 Br2 106.3(4)
O2 Li1 Br2 110.8(4)
Br1 Li1 Br2 99.7(3)
O3 Li1 Mg1 119.7(4)
O2 Li1 Mg1 133.7(4)
Br1 Li1 Mg1 50.01(15)
Br2 Li1 Mg1 49.92(15)
Li1 Br2 Mg1 80.64(19)
C4 C3 C8 122.1(5)
C4 C3 N1 119.7(4)
C8 C3 N1 118.2(4)
C5 C4 C3 117.6(5)
C5 C4 C9 121.5(5)
C3 C4 C9 120.9(4)
C6 C5 C4 121.3(5)
C7 C6 C5 120.0(5)
C6 C7 C8 121.9(5)
C7 C8 C3 117.1(5)
C7 C8 C12 120.7(5)
C3 C8 C12 122.2(5)
C4 C9 C10 112.1(6)
C4 C9 C11 116.0(10)
C10 C9 C11 109.4(9)
C4 C9 C78 108.7(13)
C10 C9 C78 15.9(15)
C11 C9 C78 98.7(16)
C4 C9 C77 108(2)
C10 C9 C77 117.4(19)
C11 C9 C77 9(2)
C78 C9 C77 106(2)
C8 C12 C13 111.2(5)
C8 C12 C14 110.9(5)
C13 C12 C14 111.0(5)
C20 C15 C16 121.9(4)
C20 C15 N2 120.3(4)
C16 C15 N2 117.7(4)
C17 C16 C15 118.4(5)
C17 C16 C21 120.0(5)
C15 C16 C21 121.6(4)
C18 C17 C16 120.1(5)
C19 C18 C17 120.4(5)
C18 C19 C20 122.3(5)
C15 C20 C19 116.9(5)
C15 C20 C24 121.0(4)
C19 C20 C24 122.1(5)
C16 C21 C23 115.7(5)
C16 C21 C79 109.0(10)
C23 C21 C79 88.4(11)
C16 C21 C22 109.5(5)
C23 C21 C22 110.6(6)
C79 C21 C22 26.6(10)
C16 C21 C80 105.4(11)
C23 C21 C80 24.6(10)
C79 C21 C80 113.0(14)
C22 C21 C80 134.1(12)
C25 C24 C20 111.2(5)
C25 C24 C26 110.8(5)
C20 C24 C26 112.7(4)
C27 O1 C30 107.7(4)
C27 O1 Mg1 119.7(3)
C30 O1 Mg1 124.7(3)
O1 C27 C28 104.2(4)
C27 C28 C29 103.6(4)
C30 C29 C28 105.7(5)
O1 C30 C29 107.0(5)
C31 O2 C34 109.9(4)
C31 O2 Li1 124.7(5)
C34 O2 Li1 124.2(4)
O2 C31 C32 106.2(5)
C31 C32 C33 104.2(5)
C34 C33 C32 103.0(5)
O2 C34 C33 105.9(5)
C35 O3 C38 108.6(4)
C35 O3 Li1 115.0(4)
C38 O3 Li1 120.5(4)
O3 C35 C36 105.2(5)
C35 C36 C37 101.4(5)
C38 C37 C36 103.4(5)
O3 C38 C37 106.5(4)
N3 B2 N4 100.5(4)
N3 B2 Mg2 128.0(4)
N4 B2 Mg2 131.5(4)
C39 N3 C41 120.4(4)
C39 N3 B2 111.1(4)
C41 N3 B2 128.3(4)
C40 C39 N3 109.1(4)
C39 C40 N4 108.5(4)
C40 N4 C53 119.5(4)
C40 N4 B2 110.8(4)
C53 N4 B2 129.6(4)
O4 Mg2 B2 113.38(19)
O4 Mg2 Br4 99.55(12)
B2 Mg2 Br4 123.05(16)
O4 Mg2 Br3 95.39(12)
B2 Mg2 Br3 123.26(16)
Br4 Mg2 Br3 96.62(6)
O4 Mg2 Li2 105.35(18)
B2 Mg2 Li2 141.2(2)
Br4 Mg2 Li2 48.49(18)
Br3 Mg2 Li2 48.39(18)
Li2 Br3 Mg2 82.8(2)
O6 Li2 O5 109.0(4)
O6 Li2 Br3 108.1(4)
O5 Li2 Br3 119.1(4)
O6 Li2 Br4 111.2(4)
O5 Li2 Br4 111.8(4)
Br3 Li2 Br4 97.2(3)
O6 Li2 Mg2 116.4(4)
O5 Li2 Mg2 134.5(4)
Br3 Li2 Mg2 48.84(15)
Br4 Li2 Mg2 48.62(15)
Li2 Br4 Mg2 82.9(2)
C42 C41 C46 122.4(4)
C42 C41 N3 118.6(4)
C46 C41 N3 119.1(4)
C41 C42 C43 117.6(5)
C41 C42 C47 122.5(4)
C43 C42 C47 119.9(5)
C44 C43 C42 121.3(5)
C43 C44 C45 120.2(5)
C44 C45 C46 121.0(5)
C45 C46 C41 117.4(4)
C45 C46 C50 121.3(4)
C41 C46 C50 121.3(4)
C48 C47 C42 111.8(5)
C48 C47 C49 110.3(5)
C42 C47 C49 111.8(5)
C46 C50 C51 113.9(4)
C46 C50 C52 110.3(4)
C51 C50 C52 110.1(4)
C54 C53 C58 122.4(5)
C54 C53 N4 118.7(5)
C58 C53 N4 118.8(4)
C53 C54 C55 117.3(5)
C53 C54 C59 121.4(5)
C55 C54 C59 121.3(5)
C56 C55 C54 121.1(6)
C57 C56 C55 119.6(5)
C56 C57 C58 121.3(6)
C57 C58 C53 118.0(5)
C57 C58 C62 120.4(5)
C53 C58 C62 121.6(4)
C54 C59 C60 119.1(10)
C54 C59 C82 108.0(11)
C60 C59 C82 12.5(13)
C54 C59 C61 104.6(9)
C60 C59 C61 109.3(11)
C82 C59 C61 109.0(12)
C54 C59 C81 116.5(10)
C60 C59 C81 111.0(12)
C82 C59 C81 114.8(13)
C61 C59 C81 18.3(8)
C63 C62 C64 111.1(6)
C63 C62 C58 112.2(5)
C64 C62 C58 111.7(5)
C65 O4 C68 107.9(4)
C65 O4 Mg2 120.2(3)
C68 O4 Mg2 127.1(3)
O4 C65 C66 107.4(5)
C67 C66 C65 105.5(5)
C66 C67 C68 104.5(5)
O4 C68 C67 104.0(5)
C69 O5 C72 109.8(4)
C69 O5 Li2 120.6(4)
C72 O5 Li2 129.6(5)
O5 C69 C70 106.1(4)
C71 C70 C69 105.7(5)
C72 C71 C70 109.1(6)
C71 C72 O5 107.8(5)
C73 O6 C76 105.5(5)
C73 O6 Li2 130.8(5)
C76 O6 Li2 117.4(4)
O6 C73 C74 108.4(5)
C75 C74 C73 102.2(5)
C76 C75 C74 106.8(6)
C75 C76 O6 108.9(6)

loop_
_geom_bond_atom_site_label_1
_geom_bond_atom_site_label_2
_geom_bond_distance
B1 N1 1.453(6)
B1 N2 1.467(7)
B1 Mg1 2.282(6)
N1 C1 1.406(6)
N1 C3 1.434(6)
C1 C2 1.339(7)
C2 N2 1.391(6)
N2 C15 1.438(6)
Mg1 O1 2.067(4)
Mg1 Br1 2.5466(16)
Mg1 Br2 2.5479(17)
Mg1 Li1 3.286(9)
Br1 Li1 2.497(9)
Li1 O3 1.916(9)
Li1 O2 1.918(9)
Li1 Br2 2.530(10)
C3 C4 1.407(7)
C3 C8 1.408(7)
C4 C5 1.401(7)
C4 C9 1.511(7)
C5 C6 1.380(8)
C6 C7 1.375(8)
C7 C8 1.401(7)
C8 C12 1.505(8)
C9 C10 1.545(5)
C9 C11 1.544(5)
C9 C78 1.548(5)
C9 C77 1.550(5)
C12 C13 1.535(8)
C12 C14 1.543(8)
C15 C20 1.399(7)
C15 C16 1.405(7)
C16 C17 1.403(7)
C16 C21 1.522(7)
C17 C18 1.390(7)
C18 C19 1.356(7)
C19 C20 1.407(7)
C20 C24 1.521(7)
C21 C23 1.546(5)
C21 C79 1.548(5)
C21 C22 1.549(5)
C21 C80 1.550(5)
C24 C25 1.509(8)
C24 C26 1.533(7)
O1 C27 1.451(6)
O1 C30 1.453(6)
C27 C28 1.516(7)
C28 C29 1.521(8)
C29 C30 1.505(7)
O2 C31 1.428(7)
O2 C34 1.454(7)
C31 C32 1.498(9)
C32 C33 1.531(9)
C33 C34 1.460(9)
O3 C35 1.447(7)
O3 C38 1.462(6)
C35 C36 1.514(8)
C36 C37 1.521(8)
C37 C38 1.496(8)
B2 N3 1.458(7)
B2 N4 1.464(7)
B2 Mg2 2.303(6)
N3 C39 1.400(6)
N3 C41 1.431(6)
C39 C40 1.342(7)
C40 N4 1.407(6)
N4 C53 1.429(6)
Mg2 O4 2.057(4)
Mg2 Br4 2.5574(18)
Mg2 Br3 2.5669(18)
Mg2 Li2 3.382(9)
Br3 Li2 2.549(10)
Li2 O6 1.900(9)
Li2 O5 1.911(9)
Li2 Br4 2.552(9)
C41 C42 1.390(7)
C41 C46 1.403(7)
C42 C43 1.400(7)
C42 C47 1.525(7)
C43 C44 1.368(7)
C44 C45 1.381(7)
C45 C46 1.398(7)
C46 C50 1.523(7)
C47 C48 1.521(8)
C47 C49 1.532(8)
C50 C51 1.523(7)
C50 C52 1.528(7)
C53 C54 1.384(7)
C53 C58 1.401(7)
C54 C55 1.407(8)
C54 C59 1.533(8)
C55 C56 1.390(9)
C56 C57 1.376(8)
C57 C58 1.387(7)
C58 C62 1.533(7)
C59 C60 1.544(5)
C59 C82 1.547(5)
C59 C61 1.547(5)
C59 C81 1.548(5)
C62 C63 1.507(8)
C62 C64 1.521(8)
O4 C65 1.441(6)
O4 C68 1.449(7)
C65 C66 1.496(8)
C66 C67 1.495(9)
C67 C68 1.506(8)
O5 C69 1.433(7)
O5 C72 1.437(7)
C69 C70 1.522(7)
C70 C71 1.448(9)
C71 C72 1.433(9)
O6 C73 1.382(7)
O6 C76 1.456(8)
C73 C74 1.508(9)
C74 C75 1.504(9)
C75 C76 1.436(8)
